data_4060850
loop_
_publ_author_name
'Teo, Shihui'
'Weng, Zhiqiang'
'Hor, T. S. Andy'

_publ_section_title
;
 1,1'-P/O-Ferrocenyl Ligands in Palladium-Catalyzed Suzuki Coupling
 of Aryl Chlorides
;
_journal_coden_ASTM ORGND7
_journal_issue 5
_journal_name_full Organometallics
_journal_page_first 1199
_journal_page_last 1205
_journal_paper_doi 10.1021/om050791j
_journal_volume 25
_journal_year 2006
_chemical_formula_sum 'C38 H41 Cl2 F5 Fe I O2 P Pd'
_chemical_formula_weight 1015.73
_space_group_IT_number 14
_symmetry_cell_setting monoclinic
_symmetry_space_group_name_Hall '-P 2ybc'
_symmetry_space_group_name_H-M 'P 1 21/c 1'
_cell_angle_alpha 90.00
_cell_angle_beta 98.876(2)
_cell_angle_gamma 90.00
_cell_formula_units_Z 4
_cell_length_a 11.9657(8)
_cell_length_b 16.0604(11)
_cell_length_c 20.2335(14)
_cell_measurement_temperature 223(2)
_cell_volume 3841.8(5)
_diffrn_ambient_temperature 223(2)
_exptl_crystal_density_diffrn 1.756
_cod_duplicate_entry 4074682
_cod_depositor_comments
;
The following automatic conversions were performed:
'_symmetry_cell_setting' value 'Monoclinic' changed to 'monoclinic'
according to '/home/saulius/struct/CIF-dictionaries/cif_core.dic'
dictionary named 'cif_core.dic' version 2.4.1 from 2010-06-29.

Automatic conversion script
Id: cif_fix_enum 1527 2010-12-29 10:47:43Z saulius 
;
_cod_original_sg_symbol_H-M 'P 21/c'
_cod_database_code 4060850

loop_
_symmetry_equiv_pos_as_xyz
'x, y, z'
'-x, y+1/2, -z+1/2'
'-x, -y, -z'
'x, -y-1/2, z-1/2'

loop_
_atom_site_label
_atom_site_type_symbol
_atom_site_fract_x
_atom_site_fract_y
_atom_site_fract_z
_atom_site_U_iso_or_equiv
_atom_site_adp_type
_atom_site_occupancy
_atom_site_symmetry_multiplicity
_atom_site_calc_flag
_atom_site_refinement_flags
_atom_site_disorder_assembly
_atom_site_disorder_group
Pd1 Pd 0.54419(4) 0.94215(3) 0.08360(2) 0.03771(16) Uani 1 1 d . . .
I1 I 0.38704(4) 1.05342(3) 0.03513(2) 0.05167(17) Uani 1 1 d . . .
Fe1 Fe 0.73153(8) 0.72940(6) 0.28071(4) 0.0404(2) Uani 1 1 d . . .
P1 P 0.66979(13) 0.84211(10) 0.12595(7) 0.0334(3) Uani 1 1 d . . .
O1 O 0.9294(5) 0.8280(4) 0.4111(3) 0.0649(14) Uani 1 1 d . . .
O2 O 0.9794(4) 0.8537(3) 0.3098(3) 0.0579(13) Uani 1 1 d . . .
F1 F 0.3470(4) 0.8445(4) 0.1279(3) 0.0840(15) Uani 1 1 d . . .
F2 F 0.2422(5) 0.8487(5) 0.2330(3) 0.113(2) Uani 1 1 d . . .
F3 F 0.3222(5) 0.9496(4) 0.3387(3) 0.100(2) Uani 1 1 d . . .
F4 F 0.5037(5) 1.0466(4) 0.3305(3) 0.0904(18) Uani 1 1 d . . .
F5 F 0.6018(4) 1.0467(3) 0.2207(3) 0.0708(13) Uani 1 1 d . . .
C1 C 0.4760(6) 0.9450(4) 0.1694(4) 0.0448(16) Uani 1 1 d U . .
C2 C 0.3868(4) 0.8921(3) 0.1719(2) 0.0215(10) Uani 1 1 d U . .
C3 C 0.3336(7) 0.8967(6) 0.2297(4) 0.066(2) Uani 1 1 d U . .
C4 C 0.3723(8) 0.9483(6) 0.2829(4) 0.065(2) Uani 1 1 d U . .
C5 C 0.4640(7) 0.9976(6) 0.2793(4) 0.061(2) Uani 1 1 d . . .
C6 C 0.5128(6) 0.9961(4) 0.2203(3) 0.0449(15) Uani 1 1 d . . .
C7 C 0.9717(6) 0.7892(5) 0.3572(4) 0.0499(17) Uani 1 1 d . . .
C8 C 1.0109(10) 0.9267(6) 0.3477(5) 0.084(3) Uani 1 1 d . . .
H8A H 0.9758 0.9762 0.3249 0.101 Uiso 1 1 calc R . .
H8B H 1.0932 0.9339 0.3553 0.101 Uiso 1 1 calc R . .
C9 C 0.9668(11) 0.9117(7) 0.4132(6) 0.100(4) Uani 1 1 d . . .
H9A H 1.0269 0.9205 0.4513 0.120 Uiso 1 1 calc R . .
H9B H 0.9041 0.9496 0.4175 0.120 Uiso 1 1 calc R . .
C10 C 1.0886(6) 0.7512(5) 0.3811(4) 0.0570(19) Uani 1 1 d . . .
C11 C 1.1184(9) 0.7208(7) 0.4432(5) 0.088(3) Uani 1 1 d . . .
H11 H 1.0684 0.7263 0.4745 0.105 Uiso 1 1 calc R . .
C12 C 1.2200(11) 0.6820(8) 0.4617(7) 0.109(4) Uani 1 1 d . . .
H12 H 1.2388 0.6613 0.5055 0.131 Uiso 1 1 calc R . .
C13 C 1.2923(9) 0.6731(7) 0.4188(8) 0.108(5) Uani 1 1 d . . .
H13 H 1.3630 0.6483 0.4330 0.129 Uiso 1 1 calc R . .
C14 C 1.2654(9) 0.6996(9) 0.3540(8) 0.115(4) Uani 1 1 d . . .
H14 H 1.3155 0.6914 0.3231 0.138 Uiso 1 1 calc R . .
C15 C 1.1606(7) 0.7395(7) 0.3350(6) 0.087(3) Uani 1 1 d . . .
H15 H 1.1398 0.7581 0.2908 0.104 Uiso 1 1 calc R . .
C16 C 0.6518(5) 0.8065(4) 0.2082(3) 0.0390(14) Uani 1 1 d . . .
C17 C 0.5753(6) 0.7453(5) 0.2255(3) 0.0482(17) Uani 1 1 d . . .
H17 H 0.5342 0.7039 0.1946 0.058 Uiso 1 1 calc R . .
C18 C 0.5690(6) 0.7530(6) 0.2936(4) 0.059(2) Uani 1 1 d . . .
H18 H 0.5226 0.7179 0.3191 0.071 Uiso 1 1 calc R . .
C19 C 0.6402(7) 0.8180(6) 0.3200(3) 0.059(2) Uani 1 1 d . . .
H19 H 0.6522 0.8368 0.3672 0.071 Uiso 1 1 calc R . .
C20 C 0.6914(6) 0.8518(4) 0.2687(3) 0.0457(16) Uani 1 1 d . . .
H20 H 0.7457 0.8987 0.2731 0.055 Uiso 1 1 calc R . .
C21 C 0.8949(5) 0.7223(4) 0.3282(3) 0.0438(15) Uani 1 1 d . . .
C22 C 0.8856(6) 0.6883(5) 0.2622(3) 0.0468(16) Uani 1 1 d . . .
H22 H 0.9260 0.7088 0.2263 0.056 Uiso 1 1 calc R . .
C23 C 0.8084(6) 0.6212(4) 0.2565(4) 0.0487(16) Uani 1 1 d . . .
H23 H 0.7854 0.5864 0.2164 0.058 Uiso 1 1 calc R . .
C24 C 0.7697(6) 0.6136(5) 0.3187(4) 0.0528(18) Uani 1 1 d . . .
H24 H 0.7143 0.5720 0.3297 0.063 Uiso 1 1 calc R . .
C25 C 0.8229(6) 0.6749(5) 0.3626(3) 0.0472(17) Uani 1 1 d . . .
H25 H 0.8114 0.6834 0.4095 0.057 Uiso 1 1 calc R . .
C26 C 0.8194(5) 0.8777(4) 0.1347(3) 0.0415(14) Uani 1 1 d . . .
H26 H 0.8619 0.8479 0.1735 0.050 Uiso 1 1 calc R . .
C27 C 0.8285(6) 0.9711(5) 0.1507(4) 0.0530(18) Uani 1 1 d . . .
H27A H 0.7866 1.0026 0.1133 0.064 Uiso 1 1 calc R . .
H27B H 0.7939 0.9825 0.1906 0.064 Uiso 1 1 calc R . .
C28 C 0.9512(7) 1.0000(6) 0.1627(4) 0.069(2) Uani 1 1 d . . .
H28A H 0.9539 1.0603 0.1706 0.083 Uiso 1 1 calc R . .
H28B H 0.9915 0.9726 0.2027 0.083 Uiso 1 1 calc R . .
C29 C 1.0078(8) 0.9802(6) 0.1045(5) 0.073(3) Uani 1 1 d . . .
H29A H 1.0876 0.9963 0.1143 0.087 Uiso 1 1 calc R . .
H29B H 0.9725 1.0124 0.0656 0.087 Uiso 1 1 calc R . .
C30 C 0.9992(7) 0.8891(6) 0.0883(5) 0.068(2) Uani 1 1 d . . .
H30A H 1.0407 0.8574 0.1257 0.082 Uiso 1 1 calc R . .
H30B H 1.0347 0.8782 0.0486 0.082 Uiso 1 1 calc R . .
C31 C 0.8776(5) 0.8597(5) 0.0754(3) 0.0505(17) Uani 1 1 d . . .
H31A H 0.8374 0.8879 0.0358 0.061 Uiso 1 1 calc R . .
H31B H 0.8756 0.7997 0.0665 0.061 Uiso 1 1 calc R . .
C32 C 0.6528(5) 0.7532(4) 0.0678(3) 0.0402(14) Uani 1 1 d . . .
H32 H 0.6820 0.7725 0.0273 0.048 Uiso 1 1 calc R . .
C33 C 0.7209(6) 0.6756(4) 0.0907(3) 0.0472(16) Uani 1 1 d . . .
H33A H 0.6900 0.6493 0.1276 0.057 Uiso 1 1 calc R . .
H33B H 0.7997 0.6909 0.1067 0.057 Uiso 1 1 calc R . .
C34 C 0.7158(7) 0.6144(5) 0.0322(4) 0.063(2) Uani 1 1 d . . .
H34A H 0.7533 0.6390 -0.0029 0.076 Uiso 1 1 calc R . .
H34B H 0.7562 0.5633 0.0477 0.076 Uiso 1 1 calc R . .
C35 C 0.5942(8) 0.5935(6) 0.0037(5) 0.073(3) Uani 1 1 d . . .
H35A H 0.5934 0.5594 -0.0365 0.088 Uiso 1 1 calc R . .
H35B H 0.5611 0.5604 0.0365 0.088 Uiso 1 1 calc R . .
C36 C 0.5236(7) 0.6683(6) -0.0137(4) 0.066(2) Uani 1 1 d . . .
H36A H 0.4449 0.6511 -0.0273 0.079 Uiso 1 1 calc R . .
H36B H 0.5487 0.6964 -0.0518 0.079 Uiso 1 1 calc R . .
C37 C 0.5293(6) 0.7296(5) 0.0443(3) 0.0513(18) Uani 1 1 d . . .
H37A H 0.4972 0.7041 0.0812 0.062 Uiso 1 1 calc R . .
H37B H 0.4852 0.7796 0.0298 0.062 Uiso 1 1 calc R . .
C1S C 0.218(2) 0.6501(15) 0.1318(14) 0.285(18) Uani 1 1 d . . .
H1S1 H 0.2452 0.7071 0.1279 0.342 Uiso 1 1 calc R . .
H1S2 H 0.2513 0.6279 0.1755 0.342 Uiso 1 1 calc R . .
Cl1 Cl 0.2526(6) 0.5924(6) 0.0722(6) 0.296(5) Uani 1 1 d . . .
Cl2 Cl 0.0712(7) 0.6498(4) 0.1247(5) 0.287(5) Uani 1 1 d . . .

loop_
_atom_site_aniso_label
_atom_site_aniso_U_11
_atom_site_aniso_U_22
_atom_site_aniso_U_33
_atom_site_aniso_U_23
_atom_site_aniso_U_13
_atom_site_aniso_U_12
Pd1 0.0459(3) 0.0417(3) 0.0244(2) 0.00570(19) 0.00160(18) 0.0094(2)
I1 0.0595(3) 0.0632(4) 0.0328(2) 0.0146(2) 0.00888(19) 0.0240(2)
Fe1 0.0443(5) 0.0435(6) 0.0314(5) 0.0104(4) -0.0001(4) 0.0040(4)
P1 0.0414(8) 0.0329(8) 0.0245(7) 0.0032(6) 0.0003(6) 0.0024(6)
O1 0.075(4) 0.063(4) 0.056(3) -0.004(3) 0.009(3) 0.002(3)
O2 0.062(3) 0.048(3) 0.059(3) 0.011(2) -0.004(2) -0.008(2)
F1 0.076(3) 0.091(4) 0.090(4) 0.015(3) 0.028(3) -0.012(3)
F2 0.100(4) 0.133(6) 0.117(5) 0.018(4) 0.048(4) -0.035(4)
F3 0.117(5) 0.132(6) 0.064(3) 0.018(3) 0.052(3) 0.024(4)
F4 0.123(5) 0.095(5) 0.054(3) -0.025(3) 0.018(3) 0.014(3)
F5 0.079(3) 0.068(3) 0.065(3) -0.014(2) 0.012(2) -0.004(2)
C1 0.051(4) 0.037(4) 0.044(4) 0.008(3) 0.000(3) 0.016(3)
C2 0.021(2) 0.030(3) 0.015(2) 0.015(2) 0.0065(17) 0.0087(19)
C3 0.069(5) 0.065(5) 0.066(5) 0.013(4) 0.015(4) -0.003(4)
C4 0.074(5) 0.072(5) 0.055(4) 0.016(4) 0.028(4) 0.012(4)
C5 0.083(6) 0.065(6) 0.034(4) 0.000(4) 0.009(4) 0.026(4)
C6 0.046(4) 0.040(4) 0.047(4) 0.001(3) 0.003(3) 0.008(3)
C7 0.053(4) 0.045(4) 0.049(4) 0.006(3) -0.001(3) 0.003(3)
C8 0.117(8) 0.056(6) 0.077(7) -0.001(5) 0.004(6) -0.014(5)
C9 0.151(11) 0.052(6) 0.096(8) -0.022(6) 0.013(7) -0.015(6)
C10 0.050(4) 0.049(5) 0.066(5) -0.001(4) -0.012(4) -0.005(3)
C11 0.090(7) 0.089(8) 0.071(6) 0.014(5) -0.028(5) 0.012(6)
C12 0.092(8) 0.108(10) 0.109(9) 0.015(8) -0.039(7) 0.021(7)
C13 0.063(6) 0.067(7) 0.172(13) -0.021(8) -0.049(7) 0.007(5)
C14 0.058(6) 0.109(10) 0.174(14) -0.001(9) 0.006(7) 0.004(6)
C15 0.054(5) 0.095(8) 0.109(8) 0.023(6) 0.006(5) 0.005(5)
C16 0.039(3) 0.046(4) 0.029(3) 0.006(3) -0.003(2) 0.009(3)
C17 0.046(4) 0.059(5) 0.038(4) 0.012(3) 0.000(3) 0.006(3)
C18 0.053(4) 0.084(6) 0.041(4) 0.025(4) 0.013(3) 0.012(4)
C19 0.069(5) 0.083(6) 0.024(3) 0.005(4) 0.006(3) 0.022(4)
C20 0.057(4) 0.042(4) 0.036(3) 0.004(3) 0.000(3) 0.015(3)
C21 0.045(3) 0.043(4) 0.042(4) 0.009(3) 0.002(3) 0.004(3)
C22 0.048(4) 0.048(4) 0.043(4) 0.010(3) 0.003(3) 0.012(3)
C23 0.056(4) 0.036(4) 0.049(4) -0.001(3) -0.006(3) 0.004(3)
C24 0.051(4) 0.049(4) 0.055(4) 0.018(4) -0.004(3) -0.002(3)
C25 0.051(4) 0.054(4) 0.034(3) 0.018(3) -0.002(3) 0.003(3)
C26 0.043(3) 0.042(4) 0.038(3) 0.005(3) -0.001(3) 0.000(3)
C27 0.058(4) 0.042(4) 0.058(5) -0.001(3) 0.005(3) -0.002(3)
C28 0.077(6) 0.062(6) 0.066(5) -0.013(4) 0.007(4) -0.027(4)
C29 0.075(6) 0.065(6) 0.082(6) -0.015(5) 0.023(5) -0.029(4)
C30 0.061(5) 0.064(6) 0.082(6) -0.008(5) 0.018(4) -0.012(4)
C31 0.047(4) 0.055(5) 0.050(4) -0.007(3) 0.007(3) 0.001(3)
C32 0.050(4) 0.040(4) 0.030(3) -0.002(3) 0.004(3) 0.000(3)
C33 0.065(4) 0.034(4) 0.042(4) 0.003(3) 0.004(3) 0.004(3)
C34 0.089(6) 0.049(5) 0.053(5) -0.009(4) 0.014(4) -0.001(4)
C35 0.103(7) 0.058(6) 0.060(5) -0.026(4) 0.016(5) -0.021(5)
C36 0.070(5) 0.076(6) 0.049(4) -0.014(4) -0.002(4) -0.018(4)
C37 0.059(4) 0.059(5) 0.033(3) -0.007(3) -0.002(3) -0.005(3)
C1S 0.26(2) 0.25(3) 0.41(4) -0.23(3) 0.24(3) -0.13(2)
Cl1 0.171(6) 0.235(8) 0.500(16) -0.035(9) 0.108(8) 0.007(5)
Cl2 0.333(9) 0.129(5) 0.465(12) -0.012(6) 0.273(9) 0.014(5)

loop_
_geom_bond_atom_site_label_1
_geom_bond_atom_site_label_2
_geom_bond_distance
_geom_bond_site_symmetry_2
_geom_bond_publ_flag
Pd1 C1 2.031(7) . ?
Pd1 P1 2.2753(16) . ?
Pd1 I1 2.6577(6) 3_675 ?
Pd1 I1 2.6687(6) . ?
I1 Pd1 2.6577(6) 3_675 ?
Fe1 C20 2.029(7) . ?
Fe1 C19 2.030(8) . ?
Fe1 C24 2.037(7) . ?
Fe1 C25 2.037(6) . ?
Fe1 C18 2.038(7) . ?
Fe1 C17 2.041(7) . ?
Fe1 C16 2.041(6) . ?
Fe1 C21 2.045(6) . ?
Fe1 C22 2.047(7) . ?
Fe1 C23 2.059(7) . ?
P1 C16 1.803(6) . ?
P1 C32 1.841(6) . ?
P1 C26 1.862(6) . ?
O1 C9 1.415(11) . ?
O1 C7 1.416(9) . ?
O2 C8 1.420(10) . ?
O2 C7 1.424(8) . ?
F1 C2 1.214(7) . ?
F2 C3 1.348(10) . ?
F3 C4 1.359(9) . ?
F4 C5 1.329(10) . ?
F5 C6 1.338(8) . ?
C1 C6 1.337(10) . ?
C1 C2 1.371(9) . ?
C2 C3 1.418(10) . ?
C3 C4 1.381(13) . ?
C4 C5 1.364(13) . ?
C5 C6 1.407(10) . ?
C7 C21 1.475(10) . ?
C7 C10 1.534(10) . ?
C8 C9 1.520(16) . ?
C10 C11 1.343(12) . ?
C10 C15 1.378(13) . ?
C11 C12 1.365(14) . ?
C12 C13 1.325(18) . ?
C13 C14 1.367(18) . ?
C14 C15 1.407(14) . ?
C16 C17 1.423(10) . ?
C16 C20 1.440(9) . ?
C17 C18 1.397(10) . ?
C18 C19 1.400(12) . ?
C19 C20 1.394(10) . ?
C21 C25 1.411(9) . ?
C21 C22 1.431(10) . ?
C22 C23 1.412(10) . ?
C23 C24 1.412(10) . ?
C24 C25 1.410(10) . ?
C26 C31 1.506(9) . ?
C26 C27 1.535(10) . ?
C27 C28 1.523(10) . ?
C28 C29 1.481(12) . ?
C29 C30 1.499(12) . ?
C30 C31 1.515(10) . ?
C32 C33 1.521(9) . ?
C32 C37 1.529(9) . ?
C33 C34 1.531(10) . ?
C34 C35 1.518(12) . ?
C35 C36 1.479(13) . ?
C36 C37 1.525(10) . ?
C1S Cl1 1.627(17) . ?
C1S Cl2 1.74(2) . ?
